data_7040415
loop_
_publ_author_name
'Borup, Mette Andersen'
'Blichfeld, Anders Bank'
'Madsen, Solveig R\/ogild'
'Iversen, Bo Brummerstedt'

_publ_section_title
;
 High-pressure single crystal X-ray diffraction study of thermoelectric
 ZnSb and \b-Zn4Sb3.
;
_journal_issue 38
_journal_name_full 'Dalton transactions (Cambridge, England : 2003)'
_journal_page_first 15097
_journal_page_last 15103
_journal_paper_doi 10.1039/c6dt02323a
_journal_volume 45
_journal_year 2016
_chemical_formula_moiety 'Sb30 Zn38.46'
_chemical_formula_sum 'Sb30 Zn38.45'
_chemical_formula_weight 6165.85
_chemical_name_systematic 'Zinc antimonide'
_space_group_crystal_system trigonal
_space_group_IT_number 167
_space_group_name_Hall '-R 3 2"c'
_space_group_name_H-M_alt 'R -3 c'
_symmetry_space_group_name_Hall '-R 3 2"c'
_symmetry_space_group_name_H-M 'R -3 c :H'
_atom_sites_solution_primary direct
_audit_creation_date 2016-05-16
_audit_creation_method
;
Olex2 1.2
(compiled 2016.02.19 svn.r3266 for OlexSys, GUI svn.r5155)
;
_audit_update_record
;
2016-07-11 deposited with the CCDC.
2016-08-22 downloaded from the CCDC.
;
_cell_angle_alpha 90
_cell_angle_beta 90
_cell_angle_gamma 120
_cell_formula_units_Z 1
_cell_length_a 11.6523(13)
_cell_length_b 11.6523(13)
_cell_length_c 11.972(3)
_cell_measurement_pressure 8470000(130000)
_cell_measurement_reflns_used 838
_cell_measurement_temperature 296(2)
_cell_measurement_theta_max 16.90
_cell_measurement_theta_min 4.78
_cell_volume 1407.7(4)
_computing_cell_refinement 'SAINT v8.34A (Bruker, 2013)'
_computing_data_reduction 'SAINT v8.34A (Bruker, 2013)'
_computing_molecular_graphics 'Olex2 (Dolomanov et al., 2009)'
_computing_publication_material 'Olex2 (Dolomanov et al., 2009)'
_computing_structure_refinement 'ShelXL (Sheldrick, 2015)'
_computing_structure_solution 'ShelXT (Sheldrick, 2015)'
_diffrn_ambient_temperature 296.15
_diffrn_measured_fraction_theta_full 0.879
_diffrn_measured_fraction_theta_max 0.879
_diffrn_measurement_device_type 'Bruker APEX-II CCD'
_diffrn_measurement_method '\f and \w scans'
_diffrn_radiation_type AgK\a
_diffrn_radiation_wavelength 0.56086
_diffrn_reflns_av_R_equivalents 0.0819
_diffrn_reflns_av_unetI/netI 0.0354
_diffrn_reflns_Laue_measured_fraction_full 0.879
_diffrn_reflns_Laue_measured_fraction_max 0.879
_diffrn_reflns_limit_h_max 13
_diffrn_reflns_limit_h_min -13
_diffrn_reflns_limit_k_max 12
_diffrn_reflns_limit_k_min -12
_diffrn_reflns_limit_l_max 12
_diffrn_reflns_limit_l_min -12
_diffrn_reflns_number 3306
_diffrn_reflns_point_group_measured_fraction_full 0.879
_diffrn_reflns_point_group_measured_fraction_max 0.879
_diffrn_reflns_theta_full 19.307
_diffrn_reflns_theta_max 19.307
_diffrn_reflns_theta_min 2.759
_exptl_absorpt_coefficient_mu 15.844
_exptl_absorpt_correction_T_max 0.7444
_exptl_absorpt_correction_T_min 0.6299
_exptl_absorpt_correction_type multi-scan
_exptl_absorpt_process_details
;
SADABS-2012/1 (Bruker,2012) was used for absorption correction.
wR2(int) was 0.1269 before and 0.0552 after correction.
The Ratio of minimum to maximum transmission is 0.8149.
The \l/2 correction factor is 0.0015.
;
_exptl_crystal_colour 'metallic grayish gray'
_exptl_crystal_colour_lustre metallic
_exptl_crystal_colour_modifier grayish
_exptl_crystal_colour_primary gray
_exptl_crystal_density_diffrn 7.273
_exptl_crystal_description irregular
_exptl_crystal_F_000 2683
_exptl_crystal_size_max 0.07
_exptl_crystal_size_mid 0.05
_exptl_crystal_size_min 0.01
_refine_diff_density_max 1.186
_refine_diff_density_min -1.526
_refine_diff_density_rms 0.404
_refine_ls_extinction_method none
_refine_ls_goodness_of_fit_ref 1.287
_refine_ls_hydrogen_treatment undef
_refine_ls_matrix_type full
_refine_ls_number_parameters 32
_refine_ls_number_reflns 240
_refine_ls_number_restraints 1
_refine_ls_restrained_S_all 1.284
_refine_ls_R_factor_all 0.0605
_refine_ls_R_factor_gt 0.0436
_refine_ls_shift/su_max 0.000
_refine_ls_shift/su_mean 0.000
_refine_ls_structure_factor_coef Fsqd
_refine_ls_weighting_details 'w=1/[\s^2^(Fo^2^)+(0.0175P)^2^+297.8470P] where P=(Fo^2^+2Fc^2^)/3'
_refine_ls_weighting_scheme calc
_refine_ls_wR_factor_gt 0.0878
_refine_ls_wR_factor_ref 0.1034
_reflns_Friedel_coverage 0.000
_reflns_number_gt 204
_reflns_number_total 240
_reflns_threshold_expression 'I > 2\s(I)'
_cod_data_source_file c6dt02323a2.cif
_cod_data_source_block Zn4Sb3_EM_P10
_cod_depositor_comments
;Adding full bibliography for 7040405--7040434.cif.

 Adding full bibliography for 7040405--7040434.cif.
;
_cod_database_code 7040415
_shelx_space_group_comment
;
The symmetry employed for this shelxl refinement is uniquely defined
by the following loop, which should always be used as a source of
symmetry information in preference to the above space-group names.
They are only intended as comments.
;
_olex2_refinement_description
;
1. Uiso/Uaniso restraints and constraints
Uiso(Zn3) = Uiso(Zn4) = Uiso(Zn2)
2. Others
 1*[Sof(Zn1)]+1*[Sof(Zn3)]+1*[Sof(Zn4)]+1*[Sof(Zn2)]=1.068 with esd of 0.002
;

loop_
_space_group_symop_operation_xyz
'x, y, z'
'-y, x-y, z'
'-x+y, -x, z'
'y, x, -z+1/2'
'x-y, -y, -z+1/2'
'-x, -x+y, -z+1/2'
'x+2/3, y+1/3, z+1/3'
'-y+2/3, x-y+1/3, z+1/3'
'-x+y+2/3, -x+1/3, z+1/3'
'y+2/3, x+1/3, -z+5/6'
'x-y+2/3, -y+1/3, -z+5/6'
'-x+2/3, -x+y+1/3, -z+5/6'
'x+1/3, y+2/3, z+2/3'
'-y+1/3, x-y+2/3, z+2/3'
'-x+y+1/3, -x+2/3, z+2/3'
'y+1/3, x+2/3, -z+7/6'
'x-y+1/3, -y+2/3, -z+7/6'
'-x+1/3, -x+y+2/3, -z+7/6'
'-x, -y, -z'
'y, -x+y, -z'
'x-y, x, -z'
'-y, -x, z-1/2'
'-x+y, y, z-1/2'
'x, x-y, z-1/2'
'-x+2/3, -y+1/3, -z+1/3'
'y+2/3, -x+y+1/3, -z+1/3'
'x-y+2/3, x+1/3, -z+1/3'
'-y+2/3, -x+1/3, z-1/6'
'-x+y+2/3, y+1/3, z-1/6'
'x+2/3, x-y+1/3, z-1/6'
'-x+1/3, -y+2/3, -z+2/3'
'y+1/3, -x+y+2/3, -z+2/3'
'x-y+1/3, x+2/3, -z+2/3'
'-y+1/3, -x+2/3, z+1/6'
'-x+y+1/3, y+2/3, z+1/6'
'x+1/3, x-y+2/3, z+1/6'

loop_
_atom_site_label
_atom_site_type_symbol
_atom_site_fract_x
_atom_site_fract_y
_atom_site_fract_z
_atom_site_U_iso_or_equiv
_atom_site_adp_type
_atom_site_occupancy
_atom_site_site_symmetry_order
_atom_site_calc_flag
_atom_site_refinement_flags_posn
_atom_site_refinement_flags_adp
_atom_site_refinement_flags_occupancy
_atom_site_disorder_assembly
_atom_site_disorder_group
Sb1 Sb 0.63775(19) 0.0000 0.2500 0.0255(7) Uani 1 2 d S T P . .
Sb2 Sb 0.6667 0.3333 0.1983(2) 0.0189(7) Uani 1 3 d S T P . .
Zn1 Zn 0.8335(3) 0.2547(3) 0.2350(3) 0.0265(12) Uani 0.879(11) 1 d . . . A 1
Zn3 Zn 0.906(3) 0.399(3) 0.243(3) 0.016(6) Uiso 0.079(6) 1 d . . . A 2
Zn4 Zn 0.778(3) 0.200(3) 0.086(3) 0.016(6) Uiso 0.081(6) 1 d . . . A 2
Zn2 Zn 0.903(9) 0.330(10) 0.268(9) 0.016(6) Uiso 0.029(6) 1 d . . . A 2

loop_
_atom_site_aniso_label
_atom_site_aniso_U_11
_atom_site_aniso_U_22
_atom_site_aniso_U_33
_atom_site_aniso_U_23
_atom_site_aniso_U_13
_atom_site_aniso_U_12
Sb1 0.0319(11) 0.0200(11) 0.0207(17) -0.0005(9) -0.0002(4) 0.0100(6)
Sb2 0.0163(9) 0.0163(9) 0.0242(19) 0.000 0.000 0.0081(4)
Zn1 0.0203(19) 0.023(2) 0.039(3) -0.0082(13) -0.0057(14) 0.0123(16)

loop_
_atom_type_symbol
_atom_type_description
_atom_type_scat_dispersion_real
_atom_type_scat_dispersion_imag
_atom_type_scat_source
Zn Zn 0.3242 0.9375 'International Tables Vol C Tables 4.2.6.8 and 6.1.1.4'
Sb Sb -1.0547 1.0104 'International Tables Vol C Tables 4.2.6.8 and 6.1.1.4'

loop_
_geom_angle_atom_site_label_1
_geom_angle_atom_site_label_2
_geom_angle_atom_site_label_3
_geom_angle
_geom_angle_site_symmetry_1
_geom_angle_site_symmetry_3
Zn1 Sb1 Zn1 130.17(17) 32 30_445
Zn3 Sb1 Zn3 81.0(12) 4_545 30_445
Zn3 Sb1 Zn3 46.5(14) 3_665 4_545
Zn3 Sb1 Zn3 106.0(10) 4_545 32
Zn3 Sb1 Zn3 172.6(12) 30_445 32
Zn3 Sb1 Zn3 106.0(10) 3_665 30_445
Zn3 Sb1 Zn3 81.0(12) 3_665 32
Zn3 Sb1 Zn4 170.9(9) 4_545 25_655
Zn3 Sb1 Zn4 124.5(9) 3_665 25_655
Zn3 Sb1 Zn4 170.9(9) 3_665 35_645
Zn3 Sb1 Zn4 124.5(9) 4_545 35_645
Zn3 Sb1 Zn2 47(2) 30_445 25_655
Zn3 Sb1 Zn2 118.2(19) 3_665 25_655
Zn3 Sb1 Zn2 122(2) 4_545 25_655
Zn3 Sb1 Zn2 122(2) 3_665 35_645
Zn3 Sb1 Zn2 128(2) 32 25_655
Zn3 Sb1 Zn2 118.2(19) 4_545 35_645
Zn3 Sb1 Zn2 47(2) 32 35_645
Zn3 Sb1 Zn2 128(2) 30_445 35_645
Zn4 Sb1 Zn3 68.2(9) 25_655 32
Zn4 Sb1 Zn3 68.2(9) 35_645 30_445
Zn4 Sb1 Zn3 105.2(9) 25_655 30_445
Zn4 Sb1 Zn3 105.2(9) 35_645 32
Zn4 Sb1 Zn4 64.5(12) 25_655 35_645
Zn4 Sb1 Zn2 61(2) 25_655 25_655
Zn4 Sb1 Zn2 64(2) 25_655 35_645
Zn4 Sb1 Zn2 64(2) 35_645 25_655
Zn4 Sb1 Zn2 61(2) 35_645 35_645
Zn2 Sb1 Zn3 170(3) 30_445 32
Zn2 Sb1 Zn3 75(3) 32 3_665
Zn2 Sb1 Zn3 170(3) 32 30_445
Zn2 Sb1 Zn3 92(3) 32 4_545
Zn2 Sb1 Zn3 92(3) 30_445 3_665
Zn2 Sb1 Zn3 15(3) 30_445 30_445
Zn2 Sb1 Zn3 75(3) 30_445 4_545
Zn2 Sb1 Zn3 15(3) 32 32
Zn2 Sb1 Zn4 82(3) 30_445 35_645
Zn2 Sb1 Zn4 82(3) 32 25_655
Zn2 Sb1 Zn4 110(3) 32 35_645
Zn2 Sb1 Zn4 110(3) 30_445 25_655
Zn2 Sb1 Zn2 114(4) 25_655 35_645
Zn2 Sb1 Zn2 142.6(16) 30_445 35_645
Zn2 Sb1 Zn2 49(4) 32 35_645
Zn2 Sb1 Zn2 49(4) 30_445 25_655
Zn2 Sb1 Zn2 166(6) 32 30_445
Zn2 Sb1 Zn2 142.6(16) 32 25_655
Sb2 Sb2 Zn4 60.3(6) 16_544 17_554
Sb2 Sb2 Zn4 61.6(6) 16_544 2_655
Sb2 Sb2 Zn4 61.6(6) 16_544 3_665
Sb2 Sb2 Zn4 60.3(6) 16_544 18_654
Sb2 Sb2 Zn4 61.6(6) 16_544 .
Zn1 Sb2 Sb2 99.83(10) . 16_544
Zn1 Sb2 Sb2 99.83(10) 2_655 16_544
Zn1 Sb2 Sb2 99.83(10) 3_665 16_544
Zn1 Sb2 Zn1 117.15(6) 3_665 2_655
Zn1 Sb2 Zn1 117.15(6) . 2_655
Zn1 Sb2 Zn1 117.15(6) . 3_665
Zn3 Sb2 Sb2 102.3(7) 3_665 16_544
Zn3 Sb2 Sb2 102.3(7) . 16_544
Zn3 Sb2 Sb2 102.3(7) 2_655 16_544
Zn3 Sb2 Zn3 115.6(5) 3_665 2_655
Zn3 Sb2 Zn3 115.6(5) . 2_655
Zn3 Sb2 Zn3 115.6(5) . 3_665
Zn3 Sb2 Zn4 62.0(9) 2_655 2_655
Zn3 Sb2 Zn4 80.1(9) . 2_655
Zn3 Sb2 Zn4 62.0(9) . .
Zn3 Sb2 Zn4 160.6(10) 2_655 .
Zn3 Sb2 Zn4 137.0(9) 3_665 17_554
Zn3 Sb2 Zn4 160.6(10) . 3_665
Zn3 Sb2 Zn4 137.0(9) 2_655 18_654
Zn3 Sb2 Zn4 62.0(9) 3_665 3_665
Zn3 Sb2 Zn4 45.2(10) . 17_554
Zn3 Sb2 Zn4 80.1(9) 2_655 3_665
Zn3 Sb2 Zn4 106.8(9) 2_655 17_554
Zn3 Sb2 Zn4 80.1(9) 3_665 .
Zn3 Sb2 Zn4 160.6(10) 3_665 2_655
Zn3 Sb2 Zn4 106.8(9) . 18_654
Zn3 Sb2 Zn4 45.2(10) 3_665 18_654
Zn4 Sb2 Zn4 56.9(11) 3_665 18_654
Zn4 Sb2 Zn4 121.7(5) 2_655 18_654
Zn4 Sb2 Zn4 46.8(11) 2_655 17_554
Zn4 Sb2 Zn4 99.3(8) . 2_655
Zn4 Sb2 Zn4 46.8(11) . 18_654
Zn4 Sb2 Zn4 97.6(8) 18_654 17_554
Zn4 Sb2 Zn4 121.7(5) 3_665 17_554
Zn4 Sb2 Zn4 99.3(8) . 3_665
Zn4 Sb2 Zn4 99.3(8) 2_655 3_665
Zn4 Sb2 Zn4 56.9(11) . 17_554
Sb1 Zn1 Sb1 106.17(12) 33_545 .
Sb1 Zn1 Sb1 99.61(9) 33_545 25_655
Sb1 Zn1 Sb1 121.76(11) 25_655 .
Sb1 Zn1 Zn1 117.25(17) 33_545 25_655
Sb2 Zn1 Sb1 123.90(13) . 33_545
Sb2 Zn1 Sb1 115.22(14) . 25_655
Sb2 Zn1 Sb1 91.68(10) . .
Sb2 Zn1 Zn1 117.86(19) . 25_655
Zn1 Zn1 Sb1 60.73(12) 25_655 .
Zn1 Zn1 Sb1 61.03(12) 25_655 25_655
Sb1 Zn3 Sb1 113.2(12) 2_655 33_545
Sb1 Zn3 Sb1 97.5(10) 33_545 25_655
Sb1 Zn3 Sb1 110.1(11) 2_655 25_655
Sb1 Zn3 Sb2 98.9(11) 2_655 .
Sb1 Zn3 Zn4 136.8(15) 2_655 .
Sb1 Zn3 Zn4 111.3(11) 25_655 9_665
Sb1 Zn3 Zn4 56.0(9) 33_545 25_655
Sb1 Zn3 Zn4 109.1(12) 33_545 .
Sb1 Zn3 Zn4 160.0(13) 2_655 25_655
Sb1 Zn3 Zn4 54.7(8) 25_655 .
Sb1 Zn3 Zn4 59.5(9) 25_655 25_655
Sb1 Zn3 Zn4 54.2(8) 33_545 9_665
Sb1 Zn3 Zn4 59.2(8) 2_655 9_665
Sb1 Zn3 Zn2 83(2) 33_545 33_545
Sb1 Zn3 Zn2 46(2) 2_655 33_545
Sb2 Zn3 Sb1 122.8(12) . 33_545
Sb2 Zn3 Sb1 114.6(12) . 25_655
Sb2 Zn3 Zn4 63.8(9) . .
Sb2 Zn3 Zn4 101.1(10) . 25_655
Sb2 Zn3 Zn4 133.8(13) . 9_665
Sb2 Zn3 Zn2 88.2(19) . 33_545
Zn3 Zn3 Sb1 71.7(16) 6_765 33_545
Zn3 Zn3 Sb1 66.8(7) 6_765 2_655
Zn3 Zn3 Sb1 66.6(15) 6_765 25_655
Zn3 Zn3 Sb2 163.8(15) 6_765 .
Zn3 Zn3 Zn4 46.2(17) 6_765 9_665
Zn3 Zn3 Zn4 93.2(7) 6_765 25_655
Zn3 Zn3 Zn4 121.1(19) 6_765 .
Zn3 Zn3 Zn4 93(2) 6_765 17_554
Zn3 Zn3 Zn2 87(2) 6_765 33_545
Zn3 Zn3 Zn2 24(2) 6_765 6_765
Zn4 Zn3 Sb1 61.7(11) 17_554 25_655
Zn4 Zn3 Sb1 71.8(12) 17_554 2_655
Zn4 Zn3 Sb1 158.2(16) 17_554 33_545
Zn4 Zn3 Sb2 75.2(12) 17_554 .
Zn4 Zn3 Zn4 124.4(15) 17_554 9_665
Zn4 Zn3 Zn4 106.6(11) 9_665 25_655
Zn4 Zn3 Zn4 111.9(17) 17_554 25_655
Zn4 Zn3 Zn4 65.7(14) 17_554 .
Zn4 Zn3 Zn4 54.0(12) . 25_655
Zn4 Zn3 Zn4 159.2(14) . 9_665
Zn4 Zn3 Zn2 112(3) 17_554 33_545
Zn2 Zn3 Sb1 151(2) 33_545 25_655
Zn2 Zn3 Sb1 89(2) 6_765 2_655
Zn2 Zn3 Sb1 37(8) . 33_545
Zn2 Zn3 Sb1 67(3) 6_765 33_545
Zn2 Zn3 Sb1 48(3) 6_765 25_655
Zn2 Zn3 Sb1 150(8) . 2_655
Zn2 Zn3 Sb1 75(7) . 25_655
Zn2 Zn3 Sb2 162(3) 6_765 .
Zn2 Zn3 Sb2 106(7) . .
Zn2 Zn3 Zn3 90(7) . 6_765
Zn2 Zn3 Zn4 152(2) 33_545 .
Zn2 Zn3 Zn4 72(8) . .
Zn2 Zn3 Zn4 136(3) 33_545 25_655
Zn2 Zn3 Zn4 20(7) . 25_655
Zn2 Zn3 Zn4 71(2) 6_765 25_655
Zn2 Zn3 Zn4 91(8) . 9_665
Zn2 Zn3 Zn4 100(3) 6_765 .
Zn2 Zn3 Zn4 46(2) 33_545 9_665
Zn2 Zn3 Zn4 64(3) 6_765 9_665
Zn2 Zn3 Zn4 131(8) . 17_554
Zn2 Zn3 Zn4 93(3) 6_765 17_554
Zn2 Zn3 Zn2 116(6) . 33_545
Zn2 Zn3 Zn2 109(3) 6_765 33_545
Zn2 Zn3 Zn2 72(7) . 6_765
Sb1 Zn4 Sb1 94.0(8) 15_654 .
Sb1 Zn4 Sb1 121.9(11) 25_655 .
Sb1 Zn4 Sb1 109.0(10) 25_655 15_654
Sb1 Zn4 Sb2 132.9(10) 15_654 .
Sb1 Zn4 Sb2 112.0(10) 25_655 .
Sb1 Zn4 Zn3 170.2(13) 15_654 .
Sb1 Zn4 Zn3 61.7(9) 25_655 .
Sb1 Zn4 Zn4 67.0(11) 25_655 25_655
Sb1 Zn4 Zn4 128.8(18) 15_654 17_554
Sb1 Zn4 Zn4 57.7(6) 25_655 17_554
Sb1 Zn4 Zn2 72(2) 15_654 17_554
Sb1 Zn4 Zn2 62(2) 25_655 .
Sb1 Zn4 Zn2 60.2(19) 25_655 17_554
Sb2 Zn4 Sb1 83.6(8) . .
Zn3 Zn4 Sb1 59.9(11) 17_554 15_654
Zn3 Zn4 Sb1 71.6(11) 17_554 25_655
Zn3 Zn4 Sb1 153.9(15) 17_554 .
Zn3 Zn4 Sb1 93.8(11) . .
Zn3 Zn4 Sb2 54.2(8) . .
Zn3 Zn4 Sb2 113.5(13) 17_554 .
Zn3 Zn4 Zn3 112.2(14) 17_554 .
Zn3 Zn4 Zn4 69.4(15) 17_554 17_554
Zn3 Zn4 Zn4 132.0(19) 17_554 25_655
Zn3 Zn4 Zn4 105(2) 17_554 18_654
Zn3 Zn4 Zn2 125(2) 17_554 .
Zn3 Zn4 Zn2 13(2) 17_554 17_554
Zn3 Zn4 Zn2 97(3) 17_554 25_655
Zn4 Zn4 Sb1 112.8(14) 25_655 15_654
Zn4 Zn4 Sb1 136.4(18) 17_554 .
Zn4 Zn4 Sb1 176.5(18) 18_654 25_655
Zn4 Zn4 Sb1 61.6(11) 18_654 .
Zn4 Zn4 Sb1 54.9(10) 25_655 .
Zn4 Zn4 Sb1 70.3(12) 18_654 15_654
Zn4 Zn4 Sb2 62.2(8) 17_554 .
Zn4 Zn4 Sb2 67.4(9) 18_654 .
Zn4 Zn4 Sb2 103.9(16) 25_655 .
Zn4 Zn4 Zn3 44.9(12) 17_554 .
Zn4 Zn4 Zn3 67.3(14) 25_655 .
Zn4 Zn4 Zn3 118.9(16) 18_654 .
Zn4 Zn4 Zn4 119.92(15) 18_654 17_554
Zn4 Zn4 Zn4 105.8(17) 25_655 17_554
Zn4 Zn4 Zn4 116(2) 18_654 25_655
Zn4 Zn4 Zn2 120(3) 18_654 .
Zn4 Zn4 Zn2 125(2) 25_655 17_554
Zn4 Zn4 Zn2 50(2) 25_655 .
Zn4 Zn4 Zn2 117(3) 18_654 17_554
Zn4 Zn4 Zn2 58(2) 17_554 17_554
Zn2 Zn4 Sb1 48(3) 25_655 15_654
Zn2 Zn4 Sb1 165(2) 17_554 .
Zn2 Zn4 Sb1 162(2) . 15_654
Zn2 Zn4 Sb1 61(3) 25_655 .
Zn2 Zn4 Sb1 80(2) . .
Zn2 Zn4 Sb1 96(2) 25_655 25_655
Zn2 Zn4 Sb2 110(2) 17_554 .
Zn2 Zn4 Sb2 144(3) 25_655 .
Zn2 Zn4 Sb2 64.0(18) . .
Zn2 Zn4 Zn3 99(2) 17_554 .
Zn2 Zn4 Zn3 132(3) 25_655 .
Zn2 Zn4 Zn3 17.7(18) . .
Zn2 Zn4 Zn4 65(3) 25_655 25_655
Zn2 Zn4 Zn4 153(2) 25_655 17_554
Zn2 Zn4 Zn4 61(2) . 17_554
Zn2 Zn4 Zn4 86(2) 25_655 18_654
Zn2 Zn4 Zn2 115(3) 25_655 .
Zn2 Zn4 Zn2 111(3) . 17_554
Zn2 Zn4 Zn2 104(3) 25_655 17_554
Sb1 Zn2 Sb1 119(3) 33_545 25_655
Sb1 Zn2 Sb2 134(4) 33_545 .
Sb1 Zn2 Sb2 106(3) 25_655 .
Sb1 Zn2 Zn3 59(3) 33_545 32
Sb1 Zn2 Zn3 141(4) 25_655 32
Sb1 Zn2 Zn3 83(4) 33_545 6_765
Sb1 Zn2 Zn4 55.2(17) 25_655 36_545
Sb1 Zn2 Zn4 141(5) 33_545 .
Sb1 Zn2 Zn4 110(3) 25_655 9_665
Sb1 Zn2 Zn4 155(5) 33_545 17_554
Sb1 Zn2 Zn4 56(3) 33_545 9_665
Sb1 Zn2 Zn4 56(2) 25_655 17_554
Sb1 Zn2 Zn4 65(2) 33_545 36_545
Sb1 Zn2 Zn4 77(3) 33_545 25_655
Sb2 Zn2 Zn4 116(3) . 9_665
Sb2 Zn2 Zn4 155(4) . 36_545
Zn3 Zn2 Sb1 128(10) . 33_545
Zn3 Zn2 Sb1 66(3) 6_765 25_655
Zn3 Zn2 Sb1 87(7) . 25_655
Zn3 Zn2 Sb2 124(4) 6_765 .
Zn3 Zn2 Sb2 82(2) 32 .
Zn3 Zn2 Sb2 58(6) . .
Zn3 Zn2 Zn3 140(5) 6_765 32
Zn3 Zn2 Zn3 66(6) . 6_765
Zn3 Zn2 Zn3 127(7) . 32
Zn3 Zn2 Zn4 153(10) . 25_655
Zn3 Zn2 Zn4 120(4) 6_765 .
Zn3 Zn2 Zn4 102(3) 32 36_545
Zn3 Zn2 Zn4 73(3) 6_765 17_554
Zn3 Zn2 Zn4 129(7) . 36_545
Zn3 Zn2 Zn4 142(3) 32 17_554
Zn3 Zn2 Zn4 44(2) 6_765 9_665
Zn3 Zn2 Zn4 115(4) 6_765 25_655
Zn3 Zn2 Zn4 99(3) 32 9_665
Zn3 Zn2 Zn4 91(8) . .
Zn3 Zn2 Zn4 68(2) 6_765 36_545
Zn3 Zn2 Zn4 73(7) . 9_665
Zn3 Zn2 Zn4 35(6) . 17_554
Zn3 Zn2 Zn2 84(6) . 6_765
Zn4 Zn2 Sb1 71(3) 25_655 25_655
Zn4 Zn2 Sb1 57(2) . 25_655
Zn4 Zn2 Sb2 61(2) . .
Zn4 Zn2 Sb2 113(4) 25_655 .
Zn4 Zn2 Sb2 60.9(19) 17_554 .
Zn4 Zn2 Zn3 99(3) . 32
Zn4 Zn2 Zn3 71(3) 25_655 32
Zn4 Zn2 Zn4 101(3) 17_554 9_665
Zn4 Zn2 Zn4 110(3) 17_554 36_545
Zn4 Zn2 Zn4 94(3) . 36_545
Zn4 Zn2 Zn4 60(2) . 17_554
Zn4 Zn2 Zn4 89(2) 9_665 36_545
Zn4 Zn2 Zn4 128(4) 25_655 9_665
Zn4 Zn2 Zn4 65(3) 25_655 .
Zn4 Zn2 Zn4 161(4) . 9_665
Zn4 Zn2 Zn4 118(4) 25_655 17_554
Zn4 Zn2 Zn4 47.5(19) 25_655 36_545
Zn2 Zn2 Sb1 50(4) 6_765 25_655
Zn2 Zn2 Sb1 82(6) 6_765 33_545
Zn2 Zn2 Sb2 138(5) 6_765 .
Zn2 Zn2 Zn3 24(2) 6_765 6_765
Zn2 Zn2 Zn3 140(6) 6_765 32
Zn2 Zn2 Zn4 92(2) 6_765 25_655
Zn2 Zn2 Zn4 47(2) 6_765 36_545
Zn2 Zn2 Zn4 78(5) 6_765 17_554
Zn2 Zn2 Zn4 107(7) 6_765 .
Zn2 Zn2 Zn4 62(4) 6_765 9_665

loop_
_geom_bond_atom_site_label_1
_geom_bond_atom_site_label_2
_geom_bond_distance
_geom_bond_site_symmetry_2
Sb1 Zn1 2.590(3) 30_445
Sb1 Zn1 2.590(3) 32
Sb1 Zn3 2.64(3) 32
Sb1 Zn3 2.64(3) 30_445
Sb1 Zn3 2.42(3) 4_545
Sb1 Zn3 2.42(3) 3_665
Sb1 Zn4 2.53(3) 25_655
Sb1 Zn4 2.53(3) 35_645
Sb1 Zn2 2.64(9) 35_645
Sb1 Zn2 2.64(10) 25_655
Sb1 Zn2 2.03(10) 32
Sb1 Zn2 2.03(10) 30_445
Sb2 Sb2 2.753(6) 16_544
Sb2 Zn1 2.568(3) .
Sb2 Zn1 2.568(3) 3_665
Sb2 Zn1 2.568(3) 2_655
Sb2 Zn3 2.55(3) 2_655
Sb2 Zn3 2.55(3) .
Sb2 Zn3 2.55(3) 3_665
Sb2 Zn4 2.85(3) 17_554
Sb2 Zn4 2.82(3) 2_655
Sb2 Zn4 2.85(3) 18_654
Sb2 Zn4 2.82(3) 3_665
Sb2 Zn4 2.82(3) .
Zn1 Sb1 2.689(4) 25_655
Zn1 Sb1 2.590(3) 33_545
Zn1 Zn1 2.621(6) 25_655
Zn3 Sb1 2.73(3) 25_655
Zn3 Sb1 2.42(3) 2_655
Zn3 Sb1 2.64(3) 33_545
Zn3 Zn3 1.91(6) 6_765
Zn3 Zn4 2.90(4) 9_665
Zn3 Zn4 2.78(4) .
Zn3 Zn4 3.00(4) 25_655
Zn3 Zn4 2.09(5) 17_554
Zn3 Zn2 2.72(10) 33_545
Zn3 Zn2 2.09(9) 6_765
Zn3 Zn2 0.84(8) .
Zn4 Sb1 2.66(3) 15_654
Zn4 Sb1 2.53(3) 25_655
Zn4 Zn3 2.09(5) 17_554
Zn4 Zn4 2.26(5) 18_654
Zn4 Zn4 2.70(5) 17_554
Zn4 Zn4 2.63(6) 25_655
Zn4 Zn2 2.22(10) 25_655
Zn4 Zn2 2.63(11) .
Zn4 Zn2 2.73(10) 17_554
Zn2 Sb1 2.03(10) 33_545
Zn2 Sb1 2.64(9) 25_655
Zn2 Zn3 2.09(9) 6_765
Zn2 Zn3 2.72(10) 32
Zn2 Zn4 3.05(8) 36_545
Zn2 Zn4 3.03(11) 9_665
Zn2 Zn4 2.22(10) 25_655
Zn2 Zn4 2.73(10) 17_554
Zn2 Zn2 2.01(17) 6_765

loop_
_geom_torsion_atom_site_label_1
_geom_torsion_atom_site_label_2
_geom_torsion_atom_site_label_3
_geom_torsion_atom_site_label_4
_geom_torsion
_geom_torsion_site_symmetry_1
_geom_torsion_site_symmetry_4
Sb1 Zn3 Zn2 Sb1 19(18) 2_655 33_545
Sb1 Zn3 Zn2 Sb1 -124(8) 33_545 25_655
Sb1 Zn3 Zn2 Sb1 124(8) 25_655 33_545
Sb1 Zn3 Zn2 Sb1 -105(11) 2_655 25_655
Sb1 Zn3 Zn2 Sb2 -112(2) 25_655 .
Sb1 Zn3 Zn2 Sb2 143(13) 2_655 .
Sb1 Zn3 Zn2 Sb2 124(7) 33_545 .
Sb1 Zn3 Zn2 Zn3 66(3) 25_655 6_765
Sb1 Zn3 Zn2 Zn3 -39(11) 2_655 6_765
Sb1 Zn3 Zn2 Zn3 -159(10) 25_655 32
Sb1 Zn3 Zn2 Zn3 -59(8) 33_545 6_765
Sb1 Zn3 Zn2 Zn3 77(10) 33_545 32
Sb1 Zn3 Zn2 Zn3 96(12) 2_655 32
Sb1 Zn3 Zn2 Zn4 -86(11) 33_545 36_545
Sb1 Zn3 Zn2 Zn4 -139(14) 2_655 25_655
Sb1 Zn3 Zn2 Zn4 -67(17) 2_655 36_545
Sb1 Zn3 Zn2 Zn4 -34(16) 25_655 25_655
Sb1 Zn3 Zn2 Zn4 -12(8) 33_545 9_665
Sb1 Zn3 Zn2 Zn4 -162(10) 2_655 .
Sb1 Zn3 Zn2 Zn4 -57(2) 25_655 .
Sb1 Zn3 Zn2 Zn4 -133(15) 2_655 17_554
Sb1 Zn3 Zn2 Zn4 7(11) 2_655 9_665
Sb1 Zn3 Zn2 Zn4 -152(5) 33_545 17_554
Sb1 Zn3 Zn2 Zn4 111.9(19) 25_655 9_665
Sb1 Zn3 Zn2 Zn4 38(7) 25_655 36_545
Sb1 Zn3 Zn2 Zn4 -158(24) 33_545 25_655
Sb1 Zn3 Zn2 Zn4 178(9) 33_545 .
Sb1 Zn3 Zn2 Zn4 -28(8) 25_655 17_554
Sb1 Zn3 Zn2 Zn2 -55(14) 2_655 6_765
Sb1 Zn3 Zn2 Zn2 50(4) 25_655 6_765
Sb1 Zn3 Zn2 Zn2 -75(8) 33_545 6_765
Sb2 Zn3 Zn2 Sb1 112(2) . 25_655
Sb2 Zn3 Zn2 Sb1 -124(7) . 33_545
Sb2 Zn3 Zn2 Zn3 178(4) . 6_765
Sb2 Zn3 Zn2 Zn3 -47(10) . 32
Sb2 Zn3 Zn2 Zn4 78(17) . 25_655
Sb2 Zn3 Zn2 Zn4 150(7) . 36_545
Sb2 Zn3 Zn2 Zn4 -136(3) . 9_665
Sb2 Zn3 Zn2 Zn4 55(4) . .
Sb2 Zn3 Zn2 Zn4 84(7) . 17_554
Sb2 Zn3 Zn2 Zn2 162(4) . 6_765
Zn3 Zn3 Zn2 Sb1 -66(3) 6_765 25_655
Zn3 Zn3 Zn2 Sb1 59(8) 6_765 33_545
Zn3 Zn3 Zn2 Sb2 -178(4) 6_765 .
Zn3 Zn3 Zn2 Zn3 136(8) 6_765 32
Zn3 Zn3 Zn2 Zn4 -123(3) 6_765 .
Zn3 Zn3 Zn2 Zn4 -28(9) 6_765 36_545
Zn3 Zn3 Zn2 Zn4 -99(17) 6_765 25_655
Zn3 Zn3 Zn2 Zn4 -93(6) 6_765 17_554
Zn3 Zn3 Zn2 Zn4 46.2(17) 6_765 9_665
Zn3 Zn3 Zn2 Zn2 -16(5) 6_765 6_765
Zn4 Zn3 Zn2 Sb1 34(16) 25_655 25_655
Zn4 Zn3 Zn2 Sb1 12(8) 9_665 33_545
Zn4 Zn3 Zn2 Sb1 57(2) . 25_655
Zn4 Zn3 Zn2 Sb1 152(5) 17_554 33_545
Zn4 Zn3 Zn2 Sb1 158(24) 25_655 33_545
Zn4 Zn3 Zn2 Sb1 28(8) 17_554 25_655
Zn4 Zn3 Zn2 Sb1 -111.9(19) 9_665 25_655
Zn4 Zn3 Zn2 Sb1 -178(9) . 33_545
Zn4 Zn3 Zn2 Sb2 -78(17) 25_655 .
Zn4 Zn3 Zn2 Sb2 -55(4) . .
Zn4 Zn3 Zn2 Sb2 136(3) 9_665 .
Zn4 Zn3 Zn2 Sb2 -84(7) 17_554 .
Zn4 Zn3 Zn2 Zn3 -125(23) 25_655 32
Zn4 Zn3 Zn2 Zn3 -131(6) 17_554 32
Zn4 Zn3 Zn2 Zn3 -46.2(17) 9_665 6_765
Zn4 Zn3 Zn2 Zn3 -101(9) . 32
Zn4 Zn3 Zn2 Zn3 89(8) 9_665 32
Zn4 Zn3 Zn2 Zn3 99(17) 25_655 6_765
Zn4 Zn3 Zn2 Zn3 93(6) 17_554 6_765
Zn4 Zn3 Zn2 Zn3 123(3) . 6_765
Zn4 Zn3 Zn2 Zn4 72(16) 25_655 36_545
Zn4 Zn3 Zn2 Zn4 146(17) 25_655 9_665
Zn4 Zn3 Zn2 Zn4 -140(6) 9_665 17_554
Zn4 Zn3 Zn2 Zn4 -6(23) 17_554 25_655
Zn4 Zn3 Zn2 Zn4 -29(8) 17_554 .
Zn4 Zn3 Zn2 Zn4 -169(2) 9_665 .
Zn4 Zn3 Zn2 Zn4 95(9) . 36_545
Zn4 Zn3 Zn2 Zn4 -24(16) 25_655 .
Zn4 Zn3 Zn2 Zn4 66(13) 17_554 36_545
Zn4 Zn3 Zn2 Zn4 140(6) 17_554 9_665
Zn4 Zn3 Zn2 Zn4 29(8) . 17_554
Zn4 Zn3 Zn2 Zn4 -74(9) 9_665 36_545
Zn4 Zn3 Zn2 Zn4 6(23) 25_655 17_554
Zn4 Zn3 Zn2 Zn4 -146(17) 9_665 25_655
Zn4 Zn3 Zn2 Zn4 169(2) . 9_665
Zn4 Zn3 Zn2 Zn4 24(16) . 25_655
Zn4 Zn3 Zn2 Zn2 -62(5) 9_665 6_765
Zn4 Zn3 Zn2 Zn2 83(17) 25_655 6_765
Zn4 Zn3 Zn2 Zn2 77(9) 17_554 6_765
Zn4 Zn3 Zn2 Zn2 107(6) . 6_765
Zn2 Zn3 Zn2 Sb1 -50(4) 6_765 25_655
Zn2 Zn3 Zn2 Sb1 -152(4) 33_545 25_655
Zn2 Zn3 Zn2 Sb1 75(8) 6_765 33_545
Zn2 Zn3 Zn2 Sb1 -28(11) 33_545 33_545
Zn2 Zn3 Zn2 Sb2 96(5) 33_545 .
Zn2 Zn3 Zn2 Sb2 -162(4) 6_765 .
Zn2 Zn3 Zn2 Zn3 -86(5) 33_545 6_765
Zn2 Zn3 Zn2 Zn3 152(13) 6_765 32
Zn2 Zn3 Zn2 Zn3 49(11) 33_545 32
Zn2 Zn3 Zn2 Zn3 16(5) 6_765 6_765
Zn2 Zn3 Zn2 Zn4 174(13) 33_545 25_655
Zn2 Zn3 Zn2 Zn4 -77(9) 6_765 17_554
Zn2 Zn3 Zn2 Zn4 -40(4) 33_545 9_665
Zn2 Zn3 Zn2 Zn4 -12(5) 6_765 36_545
Zn2 Zn3 Zn2 Zn4 -114(9) 33_545 36_545
Zn2 Zn3 Zn2 Zn4 -107(6) 6_765 .
Zn2 Zn3 Zn2 Zn4 -83(17) 6_765 25_655
Zn2 Zn3 Zn2 Zn4 151(3) 33_545 .
Zn2 Zn3 Zn2 Zn4 -180(10) 33_545 17_554
Zn2 Zn3 Zn2 Zn4 62(5) 6_765 9_665
Zn2 Zn3 Zn2 Zn2 -102(6) 33_545 6_765
